data_7115815
loop_
_publ_author_name
'Samuel J. James'
'Andrea Perrin'
'Christopher D. Jones'
'Dmitry S. Yufit'
'Jonathan W. Steed'

_publ_section_title
;
 Highly interlocked anion-bridged supramolecular networks from interrupted
 imidazole-urea gels
;
_journal_name_full Chem.Commun.
_journal_page_first 12851
_journal_paper_doi 10.1039/C4cc05789A
_journal_volume 50
_journal_year 2014
_chemical_formula_moiety 'C78 H96 Cu N24 O6, 2(N O3), 2(C H4 O)'
_chemical_formula_sum 'C80 H104 Cu N26 O14'
_chemical_formula_weight 1717.43
_chemical_name_systematic
;
 ?
;
_space_group_crystal_system triclinic
_space_group_IT_number 2
_space_group_name_Hall '-P 1'
_space_group_name_H-M_alt 'P -1'
_symmetry_space_group_name_Hall '-P 1'
_symmetry_space_group_name_H-M 'P -1'
_atom_sites_solution_hydrogens mixed
_atom_sites_solution_primary iterative
_audit_creation_date 2014-07-16
_audit_creation_method
;
Olex2 1.2
(compiled 2014.03.20 svn.r2914 for OlexSys, GUI svn.r4816)
;
_cell_angle_alpha 75.123(4)
_cell_angle_beta 77.751(4)
_cell_angle_gamma 74.712(4)
_cell_formula_units_Z 1
_cell_length_a 13.1000(7)
_cell_length_b 13.3909(7)
_cell_length_c 13.4410(6)
_cell_measurement_reflns_used 8330
_cell_measurement_temperature 120
_cell_measurement_theta_max 32.3799
_cell_measurement_theta_min 1.5836
_cell_volume 2171.6(2)
_computing_cell_refinement
;
CrysAlisPro, Agilent Technologies,
Version 1.171.36.20 (release 27-06-2012 CrysAlis171 .NET)
(compiled Jul 11 2012,15:38:31)
;
_computing_data_collection
;
CrysAlisPro, Agilent Technologies,
Version 1.171.36.20 (release 27-06-2012 CrysAlis171 .NET)
(compiled Jul 11 2012,15:38:31)
;
_computing_data_reduction
;
CrysAlisPro, Agilent Technologies,
Version 1.171.36.20 (release 27-06-2012 CrysAlis171 .NET)
(compiled Jul 11 2012,15:38:31)
;
_computing_molecular_graphics 'Olex2 (Dolomanov et al., 2009)'
_computing_publication_material 'Olex2 (Dolomanov et al., 2009)'
_computing_structure_refinement 'ShelXL (Sheldrick, 2008)'
_computing_structure_solution
;
Superflip (Palatinus & Chapuis, 2007;Palatinus & van der Lee, 2008;
Palatinus et al., 2012)
;
_diffrn_ambient_temperature 120
_diffrn_detector_area_resol_mean 16.1511
_diffrn_measured_fraction_theta_full 1.000
_diffrn_measured_fraction_theta_max 1.000
_diffrn_measurement_device_type 'Xcalibur, Sapphire3'
_diffrn_measurement_method '\w scans'
_diffrn_orient_matrix_UB_11 -0.0435482000
_diffrn_orient_matrix_UB_12 0.0425846000
_diffrn_orient_matrix_UB_13 0.0097994000
_diffrn_orient_matrix_UB_21 0.0334869000
_diffrn_orient_matrix_UB_22 0.0213317000
_diffrn_orient_matrix_UB_23 0.0201076000
_diffrn_orient_matrix_UB_31 0.0145072000
_diffrn_orient_matrix_UB_32 0.0298359000
_diffrn_orient_matrix_UB_33 -0.0505406000
_diffrn_radiation_monochromator graphite
_diffrn_radiation_type MoK\a
_diffrn_radiation_wavelength 0.71073
_diffrn_reflns_av_R_equivalents 0.0485
_diffrn_reflns_av_unetI/netI 0.0546
_diffrn_reflns_Laue_measured_fraction_full 1.000
_diffrn_reflns_Laue_measured_fraction_max 1.000
_diffrn_reflns_limit_h_max 16
_diffrn_reflns_limit_h_min -16
_diffrn_reflns_limit_k_max 16
_diffrn_reflns_limit_k_min -16
_diffrn_reflns_limit_l_max 16
_diffrn_reflns_limit_l_min -16
_diffrn_reflns_number 29444
_diffrn_reflns_point_group_measured_fraction_full 1.000
_diffrn_reflns_point_group_measured_fraction_max 1.000
_diffrn_reflns_theta_full 25.242
_diffrn_reflns_theta_max 26.000
_diffrn_reflns_theta_min 1.587
_diffrn_source 'Enhance (Mo) X-ray Source'
_exptl_absorpt_coefficient_mu 0.328
_exptl_absorpt_correction_T_max 0.933
_exptl_absorpt_correction_T_min 0.881
_exptl_absorpt_correction_type analytical
_exptl_absorpt_process_details
;
CrysAlisPro, Agilent Technologies,
Version 1.171.36.20 (release 27-06-2012 CrysAlis171 .NET)
(compiled Jul 11 2012,15:38:31)
Analytical numeric absorption correction using a multifaceted crystal
            model based on expressions derived by R.C. Clark & J.S. Reid.
(Clark, R. C. & Reid, J. S. (1995). Acta Cryst. A51, 887-897)
;
_exptl_crystal_colour 'clear bluish'
_exptl_crystal_colour_lustre clear
_exptl_crystal_colour_modifier bluish
_exptl_crystal_density_diffrn 1.313
_exptl_crystal_description block
_exptl_crystal_F_000 907
_exptl_crystal_size_max 0.3434
_exptl_crystal_size_mid 0.1879
_exptl_crystal_size_min 0.1443
_refine_diff_density_max 1.378
_refine_diff_density_min -0.433
_refine_diff_density_rms 0.078
_refine_ls_extinction_method none
_refine_ls_goodness_of_fit_ref 1.062
_refine_ls_hydrogen_treatment mixed
_refine_ls_matrix_type full
_refine_ls_number_parameters 608
_refine_ls_number_reflns 8537
_refine_ls_number_restraints 0
_refine_ls_restrained_S_all 1.062
_refine_ls_R_factor_all 0.0729
_refine_ls_R_factor_gt 0.0566
_refine_ls_shift/su_max 0.000
_refine_ls_shift/su_mean 0.000
_refine_ls_structure_factor_coef Fsqd
_refine_ls_weighting_details 'w=1/[\s^2^(Fo^2^)+(0.0750P)^2^+1.3369P] where P=(Fo^2^+2Fc^2^)/3'
_refine_ls_weighting_scheme calc
_refine_ls_wR_factor_gt 0.1452
_refine_ls_wR_factor_ref 0.1563
_reflns_Friedel_coverage 0.000
_reflns_number_gt 6765
_reflns_number_total 8537
_reflns_threshold_expression 'I > 2\s(I)'
_cod_data_source_file c4cc05789a2.cif
_cod_data_source_block sj4f
_cod_original_cell_volume 2171.59(19)
_cod_database_code 7115815
_shelxl_version_number 2013-4
_chemical_oxdiff_formula C39H48N13O6Cu
_shelx_space_group_comment
;
The symmetry employed for this shelxl refinement is uniquely defined
by the following loop, which should always be used as a source of
symmetry information in preference to the above space-group names.
They are only intended as comments.
;
_reflns_odcompleteness_completeness 100.00
_reflns_odcompleteness_iscentric 1
_reflns_odcompleteness_theta 30.44
_olex2_refinement_description
;
1. Fixed Uiso
 At 1.2 times of:
  All C(H) groups, All C(H,H) groups
 At 1.5 times of:
  All C(H,H,H) groups, All O(H) groups
2. Others
 Fixed Sof: O4(0.6) H4C(0.6) O8(0.4) H8B(0.4) C1A(0.6) H1AA(0.6) H1AB(0.6)
 H1AC(0.6) C1B(0.4) H1BA(0.4) H1BB(0.4) H1BC(0.4)
3.a Secondary CH2 refined with riding coordinates:
 C30(H30A,H30B), C31(H31A,H31B), C4(H4A,H4B), C17(H17A,H17B), C18(H18A,H18B),
 C5(H5A,H5B)
3.b Aromatic/amide H refined with riding coordinates:
 C1(H1), C11(H11A), C14(H14), C8(H8A), C35(H35), C27(H27), C15(H15), C34(H34),
 C38(H38), C12(H12A), C37(H37), C24(H24), C2(H2A), C25(H25), C22(H22), C9(H9),
 C28(H28), C21(H21)
3.c Idealised Me refined as rotating group:
 C13(H13B,H13C,H13A), C26(H26A,H26B,H26C), C39(H39A,H39B,H39C), C1A(H1AA,H1AB,
 H1AC), C1B(H1BA,H1BB,H1BC)
3.d Idealised tetrahedral OH refined as rotating group:
 O4(H4C), O8(H8B)
;
_olex2_computing_structure_refinement_long 'ShelXL (Sheldrick, 2008)'

loop_
_space_group_symop_operation_xyz
'x, y, z'
'-x, -y, -z'

loop_
_atom_site_label
_atom_site_type_symbol
_atom_site_fract_x
_atom_site_fract_y
_atom_site_fract_z
_atom_site_U_iso_or_equiv
_atom_site_adp_type
_atom_site_occupancy
_atom_site_site_symmetry_order
_atom_site_calc_flag
_atom_site_refinement_flags_posn
_atom_site_refinement_flags_adp
_atom_site_refinement_flags_occupancy
_atom_site_disorder_assembly
_atom_site_disorder_group
Cu1 Cu 0.0000 0.5000 0.0000 0.01839(14) Uani 1 2 d S T P . .
O1 O -0.49254(16) 0.21313(17) 0.08093(16) 0.0363(5) Uani 1 1 d . . . . .
O5 O 0.38410(18) 0.04236(18) 0.42920(16) 0.0389(5) Uani 1 1 d . . . . .
O3 O 0.29615(17) 0.42268(19) 0.49027(16) 0.0388(5) Uani 1 1 d . . . . .
O2 O 0.07853(16) -0.00172(16) -0.28934(15) 0.0296(5) Uani 1 1 d . . . . .
O7 O 0.41893(17) -0.11610(18) 0.52248(17) 0.0401(5) Uani 1 1 d . . . . .
N10 N 0.2941(2) 0.3308(2) 0.0905(2) 0.0304(6) Uani 1 1 d . . . . .
N12 N 0.4508(2) 0.3163(2) 0.5450(2) 0.0359(7) Uani 1 1 d . . . . .
N2 N -0.08605(19) 0.2160(2) 0.17055(18) 0.0257(5) Uani 1 1 d . . . . .
N4 N -0.5336(2) 0.0585(2) 0.1813(2) 0.0314(6) Uani 1 1 d . . . . .
O6 O 0.52582(16) -0.07153(17) 0.38014(16) 0.0344(5) Uani 1 1 d . . . . .
N7 N 0.2229(2) 0.0689(2) -0.3695(2) 0.0283(6) Uani 1 1 d . . . . .
N9 N 0.13469(18) 0.42900(18) 0.06762(17) 0.0225(5) Uani 1 1 d . . . . .
N6 N 0.1789(2) 0.4013(2) -0.2999(2) 0.0314(6) Uani 1 1 d . . . . .
N13 N 0.44268(16) -0.04767(17) 0.44435(16) 0.0170(4) Uani 1 1 d . . . . .
N3 N -0.4059(2) 0.1248(2) 0.2183(2) 0.0332(6) Uani 1 1 d . . . . .
N11 N 0.3831(2) 0.2821(2) 0.41728(19) 0.0316(6) Uani 1 1 d . . . . .
N1 N -0.06425(17) 0.36839(18) 0.06973(16) 0.0221(5) Uani 1 1 d . . . . .
N5 N 0.08010(19) 0.42270(19) -0.14883(18) 0.0269(5) Uani 1 1 d . . . . .
N8 N 0.1822(2) -0.0543(2) -0.4352(2) 0.0300(6) Uani 1 1 d . . . . .
C1 C -0.0293(2) 0.2911(2) 0.1461(2) 0.0231(6) Uani 1 1 d . . . . .
H1 H 0.0286 0.2889 0.1795 0.028 Uiso 1 1 calc R . . . .
C11 C -0.8040(3) 0.0346(3) 0.1664(3) 0.0460(9) Uani 1 1 d . . . . .
H11A H -0.8649 0.0167 0.2133 0.055 Uiso 1 1 calc R . . . .
C6 C -0.4783(2) 0.1371(2) 0.1552(2) 0.0280(6) Uani 1 1 d . . . . .
C10 C -0.8062(2) 0.0592(3) 0.0604(3) 0.0371(8) Uani 1 1 d . . . . .
C14 C 0.1524(2) 0.4580(2) -0.2254(2) 0.0281(6) Uani 1 1 d . . . . .
H14 H 0.1819 0.5163 -0.2274 0.034 Uiso 1 1 calc R . . . .
C8 C -0.6251(2) 0.0854(2) 0.0322(2) 0.0290(6) Uani 1 1 d . . . . .
H8A H -0.5640 0.1030 -0.0148 0.035 Uiso 1 1 calc R . . . .
C7 C -0.6241(2) 0.0607(2) 0.1385(2) 0.0282(6) Uani 1 1 d . . . . .
C30 C 0.3337(3) 0.3766(3) 0.2456(3) 0.0415(8) Uani 1 1 d . . . . .
H30A H 0.3256 0.4467 0.2616 0.050 Uiso 1 1 calc R . . . .
H30B H 0.4093 0.3530 0.2147 0.050 Uiso 1 1 calc R . . . .
C20 C 0.1357(2) -0.1391(2) -0.4342(2) 0.0265(6) Uani 1 1 d . . . . .
C36 C 0.4517(3) 0.4366(3) 0.8066(2) 0.0359(7) Uani 1 1 d . . . . .
C35 C 0.4770(3) 0.3291(3) 0.8098(3) 0.0449(9) Uani 1 1 d . . . . .
H35 H 0.4954 0.2809 0.8721 0.054 Uiso 1 1 calc R . . . .
C27 C 0.2156(2) 0.3575(2) 0.0322(2) 0.0247(6) Uani 1 1 d . . . . .
H27 H 0.2178 0.3289 -0.0262 0.030 Uiso 1 1 calc R . . . .
C15 C 0.0604(3) 0.3387(2) -0.1779(2) 0.0310(7) Uani 1 1 d . . . . .
H15 H 0.0119 0.2963 -0.1379 0.037 Uiso 1 1 calc R . . . .
C13 C -0.9035(3) 0.0573(3) 0.0185(3) 0.0490(10) Uani 1 1 d . . . . .
H13B H -0.9365 0.0001 0.0629 0.074 Uiso 1 1 calc GR . . . .
H13C H -0.8820 0.0452 -0.0526 0.074 Uiso 1 1 calc GR . . . .
H13A H -0.9551 0.1253 0.0179 0.074 Uiso 1 1 calc GR . . . .
C34 C 0.4762(3) 0.2899(3) 0.7239(3) 0.0424(8) Uani 1 1 d . . . . .
H34 H 0.4944 0.2156 0.7280 0.051 Uiso 1 1 calc R . . . .
C33 C 0.4489(2) 0.3588(3) 0.6321(2) 0.0307(7) Uani 1 1 d . . . . .
C3 C -0.1629(2) 0.2453(2) 0.1068(2) 0.0255(6) Uani 1 1 d . . . . .
C38 C 0.4242(2) 0.4673(2) 0.6275(2) 0.0295(6) Uani 1 1 d . . . . .
H38 H 0.4067 0.5158 0.5650 0.035 Uiso 1 1 calc R . . . .
C23 C 0.0507(2) -0.3094(2) -0.4378(2) 0.0303(7) Uani 1 1 d . . . . .
C12 C -0.7143(3) 0.0356(3) 0.2058(2) 0.0395(8) Uani 1 1 d . . . . .
H12A H -0.7148 0.0190 0.2790 0.047 Uiso 1 1 calc R . . . .
C29 C 0.2631(2) 0.3879(2) 0.1675(2) 0.0308(7) Uani 1 1 d . . . . .
C32 C 0.3718(2) 0.3454(2) 0.4841(2) 0.0284(6) Uani 1 1 d . . . . .
C16 C 0.1201(2) 0.3248(2) -0.2719(2) 0.0318(7) Uani 1 1 d . . . . .
C37 C 0.4253(2) 0.5044(3) 0.7138(2) 0.0317(7) Uani 1 1 d . . . . .
H37 H 0.4073 0.5786 0.7098 0.038 Uiso 1 1 calc R . . . .
C24 C 0.1608(2) -0.3171(3) -0.4561(2) 0.0344(7) Uani 1 1 d . . . . .
H24 H 0.2077 -0.3809 -0.4703 0.041 Uiso 1 1 calc R . . . .
C2 C -0.1489(2) 0.3397(2) 0.0455(2) 0.0269(6) Uani 1 1 d . . . . .
H2A H -0.1910 0.3805 -0.0067 0.032 Uiso 1 1 calc R . . . .
C31 C 0.3089(2) 0.2991(2) 0.3453(2) 0.0278(6) Uani 1 1 d . . . . .
H31A H 0.2353 0.3257 0.3794 0.033 Uiso 1 1 calc R . . . .
H31B H 0.3110 0.2305 0.3289 0.033 Uiso 1 1 calc R . . . .
C25 C 0.2033(2) -0.2335(2) -0.4539(2) 0.0331(7) Uani 1 1 d . . . . .
H25 H 0.2787 -0.2406 -0.4659 0.040 Uiso 1 1 calc R . . . .
C19 C 0.1555(2) 0.0048(2) -0.3604(2) 0.0242(6) Uani 1 1 d . . . . .
C4 C -0.2417(2) 0.1791(2) 0.1144(2) 0.0311(7) Uani 1 1 d . . . . .
H4A H -0.2051 0.1032 0.1285 0.037 Uiso 1 1 calc R . . . .
H4B H -0.2681 0.1957 0.0469 0.037 Uiso 1 1 calc R . . . .
C17 C 0.1304(3) 0.2463(3) -0.3371(3) 0.0406(8) Uani 1 1 d . . . . .
H17A H 0.1566 0.2768 -0.4105 0.049 Uiso 1 1 calc R . . . .
H17B H 0.0589 0.2330 -0.3343 0.049 Uiso 1 1 calc R . . . .
C22 C -0.0150(2) -0.2145(2) -0.4190(2) 0.0289(6) Uani 1 1 d . . . . .
H22 H -0.0904 -0.2074 -0.4068 0.035 Uiso 1 1 calc R . . . .
C9 C -0.7154(2) 0.0844(3) -0.0057(2) 0.0337(7) Uani 1 1 d . . . . .
H9 H -0.7151 0.1013 -0.0788 0.040 Uiso 1 1 calc R . . . .
C28 C 0.1634(2) 0.4476(2) 0.1529(2) 0.0268(6) Uani 1 1 d . . . . .
H28 H 0.1202 0.4949 0.1952 0.032 Uiso 1 1 calc R . . . .
C26 C 0.0064(3) -0.4023(3) -0.4391(3) 0.0388(8) Uani 1 1 d . . . . .
H26A H 0.0530 -0.4413 -0.4904 0.058 Uiso 1 1 calc GR . . . .
H26B H -0.0658 -0.3764 -0.4578 0.058 Uiso 1 1 calc GR . . . .
H26C H 0.0032 -0.4493 -0.3698 0.058 Uiso 1 1 calc GR . . . .
C21 C 0.0254(2) -0.1296(2) -0.4172(2) 0.0270(6) Uani 1 1 d . . . . .
H21 H -0.0218 -0.0653 -0.4044 0.032 Uiso 1 1 calc R . . . .
C39 C 0.4513(3) 0.4783(3) 0.9010(2) 0.0470(9) Uani 1 1 d . . . . .
H39A H 0.3777 0.5114 0.9273 0.070 Uiso 1 1 calc GR . . . .
H39B H 0.4957 0.5309 0.8816 0.070 Uiso 1 1 calc GR . . . .
H39C H 0.4801 0.4196 0.9554 0.070 Uiso 1 1 calc GR . . . .
C18 C 0.2063(2) 0.1422(2) -0.3014(2) 0.0268(6) Uani 1 1 d . . . . .
H18A H 0.2762 0.1561 -0.2988 0.032 Uiso 1 1 calc R . . . .
H18B H 0.1771 0.1090 -0.2300 0.032 Uiso 1 1 calc R . . . .
C5 C -0.3371(2) 0.1985(2) 0.2007(2) 0.0302(7) Uani 1 1 d . . . . .
H5A H -0.3103 0.1917 0.2662 0.036 Uiso 1 1 calc R . . . .
H5B H -0.3795 0.2717 0.1816 0.036 Uiso 1 1 calc R . . . .
H11 H 0.432(3) 0.232(3) 0.418(2) 0.028(9) Uiso 1 1 d . . . . .
H12 H 0.482(3) 0.259(3) 0.546(3) 0.047(12) Uiso 1 1 d . . . . .
H3 H -0.405(3) 0.075(3) 0.272(2) 0.031(9) Uiso 1 1 d . . . . .
H10 H 0.354(3) 0.287(3) 0.079(2) 0.029(9) Uiso 1 1 d . . . . .
H2 H -0.078(2) 0.160(2) 0.216(2) 0.019(7) Uiso 1 1 d . . . . .
H4 H -0.535(3) 0.022(3) 0.240(3) 0.036(10) Uiso 1 1 d . . . . .
H8 H 0.236(3) -0.055(3) -0.462(2) 0.024(9) Uiso 1 1 d . . . . .
H7 H 0.272(3) 0.074(3) -0.421(2) 0.032(9) Uiso 1 1 d . . . . .
H6 H 0.218(3) 0.417(3) -0.358(3) 0.045(11) Uiso 1 1 d . . . . .
O4 O -0.1785(4) 0.4260(4) -0.3283(3) 0.0559(11) Uani 0.6 1 d . . . A 1
H4C H -0.2184 0.4652 -0.3709 0.084 Uiso 0.6 1 calc GR . . A 1
O8 O -0.0653(5) 0.1628(5) -0.1898(5) 0.0463(15) Uani 0.4 1 d . . . B 2
H8B H -0.0755 0.1666 -0.1269 0.069 Uiso 0.4 1 calc GR . . B 2
C1A C -0.2207(7) 0.3354(7) -0.2757(6) 0.073(2) Uani 0.6 1 d . . . A 1
H1AA H -0.2028 0.3119 -0.2049 0.109 Uiso 0.6 1 calc GR . . A 1
H1AB H -0.1898 0.2783 -0.3137 0.109 Uiso 0.6 1 calc GR . . A 1
H1AC H -0.2988 0.3537 -0.2722 0.109 Uiso 0.6 1 calc GR . . A 1
C1B C -0.1532(9) 0.2240(10) -0.2356(10) 0.075(3) Uani 0.4 1 d . . . B 2
H1BA H -0.2163 0.1948 -0.2025 0.112 Uiso 0.4 1 calc GR . . B 2
H1BB H -0.1391 0.2237 -0.3101 0.112 Uiso 0.4 1 calc GR . . B 2
H1BC H -0.1662 0.2969 -0.2265 0.112 Uiso 0.4 1 calc GR . . B 2

loop_
_atom_site_aniso_label
_atom_site_aniso_U_11
_atom_site_aniso_U_22
_atom_site_aniso_U_33
_atom_site_aniso_U_23
_atom_site_aniso_U_13
_atom_site_aniso_U_12
Cu1 0.0192(2) 0.0163(2) 0.0216(2) -0.00175(17) -0.00856(17) -0.00527(18)
O1 0.0275(11) 0.0356(13) 0.0441(13) 0.0077(10) -0.0175(9) -0.0103(10)
O5 0.0413(13) 0.0334(13) 0.0348(12) -0.0069(9) -0.0052(10) 0.0031(11)
O3 0.0338(12) 0.0491(15) 0.0352(12) -0.0229(10) -0.0151(9) 0.0088(11)
O2 0.0308(11) 0.0250(11) 0.0314(11) -0.0061(8) 0.0016(9) -0.0087(9)
O7 0.0317(12) 0.0312(12) 0.0487(13) -0.0006(10) 0.0033(10) -0.0077(10)
N10 0.0235(13) 0.0266(14) 0.0406(15) 0.0000(11) -0.0161(11) -0.0030(11)
N12 0.0433(16) 0.0294(16) 0.0409(15) -0.0178(12) -0.0238(13) 0.0056(13)
N2 0.0284(13) 0.0226(13) 0.0242(12) 0.0012(10) -0.0055(10) -0.0075(11)
N4 0.0324(14) 0.0345(15) 0.0304(14) 0.0035(12) -0.0147(11) -0.0149(12)
O6 0.0321(12) 0.0353(13) 0.0336(11) -0.0098(9) -0.0033(9) -0.0025(10)
N7 0.0272(13) 0.0283(14) 0.0316(13) -0.0125(11) 0.0026(11) -0.0099(11)
N9 0.0256(12) 0.0199(12) 0.0245(11) -0.0013(9) -0.0091(9) -0.0084(10)
N6 0.0343(14) 0.0324(15) 0.0274(13) -0.0096(11) -0.0068(11) -0.0024(12)
N13 0.0151(10) 0.0169(11) 0.0224(11) -0.0058(9) -0.0063(9) -0.0048(9)
N3 0.0305(14) 0.0337(15) 0.0371(15) 0.0078(12) -0.0177(11) -0.0151(12)
N11 0.0393(15) 0.0265(14) 0.0319(14) -0.0124(11) -0.0187(12) 0.0041(13)
N1 0.0230(11) 0.0218(12) 0.0228(11) -0.0052(9) -0.0069(9) -0.0040(10)
N5 0.0305(13) 0.0216(13) 0.0294(13) -0.0033(10) -0.0120(10) -0.0035(10)
N8 0.0226(13) 0.0336(15) 0.0384(15) -0.0149(12) 0.0025(11) -0.0128(12)
C1 0.0224(13) 0.0244(15) 0.0244(14) -0.0035(11) -0.0071(11) -0.0075(12)
C11 0.0265(16) 0.076(3) 0.0442(19) -0.0275(18) -0.0006(14) -0.0170(17)
C6 0.0212(14) 0.0278(16) 0.0351(16) -0.0031(13) -0.0090(12) -0.0052(12)
C10 0.0224(15) 0.053(2) 0.0439(18) -0.0276(16) -0.0081(13) -0.0032(14)
C14 0.0299(15) 0.0274(16) 0.0284(15) -0.0047(12) -0.0083(12) -0.0068(13)
C8 0.0227(14) 0.0314(16) 0.0326(16) -0.0079(13) -0.0057(12) -0.0036(12)
C7 0.0241(14) 0.0285(16) 0.0361(16) -0.0079(12) -0.0101(12) -0.0073(12)
C30 0.048(2) 0.040(2) 0.0443(19) 0.0071(15) -0.0291(16) -0.0209(16)
C20 0.0290(15) 0.0271(16) 0.0262(14) -0.0060(11) -0.0044(11) -0.0105(13)
C36 0.0494(19) 0.0419(19) 0.0267(15) -0.0080(13) -0.0082(14) -0.0252(16)
C35 0.071(2) 0.039(2) 0.0341(17) -0.0004(14) -0.0276(17) -0.0203(18)
C27 0.0232(14) 0.0223(15) 0.0297(14) -0.0013(11) -0.0103(11) -0.0061(12)
C15 0.0394(17) 0.0219(15) 0.0362(16) -0.0057(12) -0.0135(13) -0.0089(13)
C13 0.0248(16) 0.083(3) 0.051(2) -0.037(2) -0.0092(15) -0.0076(18)
C34 0.064(2) 0.0289(18) 0.0429(19) -0.0071(14) -0.0288(17) -0.0094(16)
C33 0.0320(16) 0.0352(17) 0.0298(15) -0.0113(13) -0.0127(12) -0.0052(14)
C3 0.0240(14) 0.0281(16) 0.0261(14) -0.0066(12) -0.0061(11) -0.0059(12)
C38 0.0344(16) 0.0284(16) 0.0278(15) -0.0056(12) -0.0098(12) -0.0070(13)
C23 0.0348(16) 0.0299(17) 0.0304(15) -0.0012(12) -0.0135(12) -0.0129(14)
C12 0.0339(17) 0.061(2) 0.0313(16) -0.0117(15) -0.0078(13) -0.0193(16)
C29 0.0364(17) 0.0266(16) 0.0341(16) 0.0034(12) -0.0187(13) -0.0141(13)
C32 0.0335(16) 0.0302(16) 0.0234(14) -0.0079(12) -0.0095(12) -0.0043(14)
C16 0.0385(17) 0.0240(16) 0.0342(16) -0.0084(12) -0.0179(13) 0.0028(13)
C37 0.0362(17) 0.0311(17) 0.0329(16) -0.0114(13) -0.0061(13) -0.0108(14)
C24 0.0327(16) 0.0274(17) 0.0465(18) -0.0117(14) -0.0116(14) -0.0041(13)
C2 0.0292(15) 0.0265(16) 0.0290(15) -0.0032(12) -0.0137(12) -0.0083(12)
C31 0.0298(15) 0.0321(17) 0.0264(14) -0.0097(12) -0.0105(12) -0.0069(13)
C25 0.0243(15) 0.0338(18) 0.0445(18) -0.0134(14) -0.0070(13) -0.0057(13)
C19 0.0237(14) 0.0199(14) 0.0281(14) -0.0035(11) -0.0060(11) -0.0032(11)
C4 0.0325(16) 0.0264(16) 0.0388(17) -0.0066(13) -0.0097(13) -0.0113(13)
C17 0.056(2) 0.0303(18) 0.0402(18) -0.0149(14) -0.0244(16) 0.0038(16)
C22 0.0260(15) 0.0321(17) 0.0307(15) -0.0018(12) -0.0086(12) -0.0113(13)
C9 0.0298(16) 0.0415(19) 0.0334(16) -0.0165(14) -0.0098(13) -0.0022(14)
C28 0.0331(15) 0.0262(15) 0.0251(14) -0.0001(11) -0.0137(12) -0.0111(13)
C26 0.0396(18) 0.0335(18) 0.0495(19) -0.0072(15) -0.0172(15) -0.0123(15)
C21 0.0248(14) 0.0282(16) 0.0275(14) -0.0042(12) -0.0064(11) -0.0049(12)
C39 0.074(3) 0.048(2) 0.0309(17) -0.0078(15) -0.0102(16) -0.032(2)
C18 0.0268(15) 0.0252(15) 0.0299(15) -0.0065(12) -0.0047(12) -0.0078(12)
C5 0.0274(15) 0.0248(16) 0.0418(17) -0.0025(13) -0.0139(13) -0.0092(13)
O4 0.064(3) 0.051(3) 0.057(3) -0.011(2) -0.025(2) -0.007(2)
O8 0.044(3) 0.046(4) 0.051(4) -0.017(3) -0.005(3) -0.009(3)
C1A 0.086(6) 0.068(5) 0.064(5) -0.003(4) -0.009(4) -0.029(5)
C1B 0.058(7) 0.068(8) 0.094(9) -0.005(7) -0.025(6) -0.009(6)

loop_
_atom_type_symbol
_atom_type_description
_atom_type_scat_dispersion_real
_atom_type_scat_dispersion_imag
_atom_type_scat_source
C C 0.0033 0.0016 'International Tables Vol C Tables 4.2.6.8 and 6.1.1.4'
H H 0.0000 0.0000 'International Tables Vol C Tables 4.2.6.8 and 6.1.1.4'
Cu Cu 0.3201 1.2651 'International Tables Vol C Tables 4.2.6.8 and 6.1.1.4'
N N 0.0061 0.0033 'International Tables Vol C Tables 4.2.6.8 and 6.1.1.4'
O O 0.0106 0.0060 'International Tables Vol C Tables 4.2.6.8 and 6.1.1.4'

loop_
_exptl_crystal_face_index_h
_exptl_crystal_face_index_k
_exptl_crystal_face_index_l
_exptl_crystal_face_perp_dist
_exptl_oxdiff_crystal_face_indexfrac_h
_exptl_oxdiff_crystal_face_indexfrac_k
_exptl_oxdiff_crystal_face_indexfrac_l
_exptl_oxdiff_crystal_face_x
_exptl_oxdiff_crystal_face_y
_exptl_oxdiff_crystal_face_z
4 18 -1 0.0859 3.9999 18.0000 -1.0000 0.5825 0.4978 0.6456
-4 -18 1 0.0859 -3.9999 -18.0000 1.0000 -0.5825 -0.4978 -0.6456
3 2 -17 0.1130 3.0000 2.0000 -17.0000 -0.2121 -0.1987 0.9624
-2 6 18 0.1287 -2.0000 6.0000 18.0000 0.5190 0.4230 -0.7597
-18 -2 -1 0.0462 -17.9999 -1.9999 -1.0000 0.6889 -0.6655 -0.2703
18 2 1 0.0982 17.9999 1.9999 1.0000 -0.6889 0.6655 0.2703

loop_
_geom_angle_atom_site_label_1
_geom_angle_atom_site_label_2
_geom_angle_atom_site_label_3
_geom_angle
_geom_angle_site_symmetry_1
_geom_angle_site_symmetry_3
N9 Cu1 N9 180.0 . 2_565
N9 Cu1 N1 90.25(9) . .
N9 Cu1 N1 89.76(9) . 2_565
N9 Cu1 N1 89.76(9) 2_565 .
N9 Cu1 N1 90.24(9) 2_565 2_565
N9 Cu1 N5 89.69(8) . 2_565
N9 Cu1 N5 89.69(8) 2_565 .
N9 Cu1 N5 90.31(8) 2_565 2_565
N9 Cu1 N5 90.31(8) . .
N1 Cu1 N1 180.0 2_565 .
N1 Cu1 N5 89.65(8) . .
N1 Cu1 N5 90.35(8) . 2_565
N1 Cu1 N5 89.66(8) 2_565 2_565
N1 Cu1 N5 90.34(8) 2_565 .
N5 Cu1 N5 180.0 2_565 .
C27 N10 C29 108.4(3) . .
C32 N12 C33 125.3(3) . .
C1 N2 C3 108.5(2) . .
C6 N4 C7 125.1(3) . .
C19 N7 C18 122.8(2) . .
C27 N9 Cu1 125.03(18) . .
C27 N9 C28 106.1(2) . .
C28 N9 Cu1 128.8(2) . .
C14 N6 C16 108.2(3) . .
O5 N13 O7 120.2(2) . .
O5 N13 O6 120.4(2) . .
O7 N13 O6 119.4(2) . .
C6 N3 C5 122.0(3) . .
C32 N11 C31 123.2(3) . .
C1 N1 Cu1 126.15(18) . .
C1 N1 C2 105.1(2) . .
C2 N1 Cu1 128.71(18) . .
C14 N5 Cu1 125.23(19) . .
C14 N5 C15 104.6(2) . .
C15 N5 Cu1 130.1(2) . .
C19 N8 C20 125.0(3) . .
N1 C1 N2 111.1(2) . .
C10 C11 C12 121.4(3) . .
O1 C6 N4 123.4(3) . .
O1 C6 N3 122.6(3) . .
N3 C6 N4 114.0(3) . .
C11 C10 C13 121.0(3) . .
C11 C10 C9 117.7(3) . .
C9 C10 C13 121.4(3) . .
N5 C14 N6 111.6(3) . .
C7 C8 C9 119.9(3) . .
C8 C7 N4 122.3(3) . .
C8 C7 C12 119.2(3) . .
C12 C7 N4 118.6(3) . .
C29 C30 C31 113.1(3) . .
C25 C20 N8 118.4(3) . .
C21 C20 N8 122.2(3) . .
C21 C20 C25 119.4(3) . .
C35 C36 C37 117.3(3) . .
C35 C36 C39 121.0(3) . .
C37 C36 C39 121.6(3) . .
C36 C35 C34 121.5(3) . .
N9 C27 N10 110.5(3) . .
C16 C15 N5 110.8(3) . .
C35 C34 C33 120.3(3) . .
C34 C33 N12 119.0(3) . .
C34 C33 C38 118.8(3) . .
C38 C33 N12 122.1(3) . .
N2 C3 C4 122.3(3) . .
C2 C3 N2 105.1(2) . .
C2 C3 C4 132.6(3) . .
C37 C38 C33 119.8(3) . .
C24 C23 C26 120.3(3) . .
C22 C23 C24 117.5(3) . .
C22 C23 C26 122.2(3) . .
C7 C12 C11 120.2(3) . .
N10 C29 C30 121.5(3) . .
C28 C29 N10 105.4(2) . .
C28 C29 C30 133.1(3) . .
O3 C32 N12 123.0(3) . .
O3 C32 N11 122.7(3) . .
N11 C32 N12 114.3(3) . .
N6 C16 C17 122.5(3) . .
C15 C16 N6 104.8(3) . .
C15 C16 C17 132.7(3) . .
C38 C37 C36 122.2(3) . .
C25 C24 C23 121.3(3) . .
C3 C2 N1 110.3(2) . .
N11 C31 C30 112.8(2) . .
C24 C25 C20 120.1(3) . .
O2 C19 N7 123.0(3) . .
O2 C19 N8 123.2(3) . .
N7 C19 N8 113.7(2) . .
C3 C4 C5 112.0(2) . .
C16 C17 C18 112.5(2) . .
C21 C22 C23 122.3(3) . .
C10 C9 C8 121.8(3) . .
C29 C28 N9 109.7(3) . .
C22 C21 C20 119.4(3) . .
N7 C18 C17 112.5(2) . .
N3 C5 C4 112.4(3) . .

loop_
_geom_bond_atom_site_label_1
_geom_bond_atom_site_label_2
_geom_bond_distance
_geom_bond_site_symmetry_2
Cu1 N9 2.048(2) .
Cu1 N9 2.048(2) 2_565
Cu1 N1 2.072(2) 2_565
Cu1 N1 2.072(2) .
Cu1 N5 2.403(2) 2_565
Cu1 N5 2.403(2) .
O1 C6 1.235(3) .
O5 N13 1.239(3) .
O3 C32 1.236(4) .
O2 C19 1.237(3) .
O7 N13 1.248(3) .
N10 C27 1.344(3) .
N10 C29 1.373(4) .
N12 C33 1.420(4) .
N12 C32 1.370(4) .
N2 C1 1.339(4) .
N2 C3 1.373(4) .
N4 C6 1.365(4) .
N4 C7 1.414(4) .
O6 N13 1.262(3) .
N7 C19 1.354(4) .
N7 C18 1.454(4) .
N9 C27 1.323(4) .
N9 C28 1.377(3) .
N6 C14 1.344(4) .
N6 C16 1.370(4) .
N3 C6 1.353(4) .
N3 C5 1.449(4) .
N11 C32 1.348(4) .
N11 C31 1.450(4) .
N1 C1 1.319(3) .
N1 C2 1.388(3) .
N5 C14 1.324(4) .
N5 C15 1.380(4) .
N8 C20 1.419(4) .
N8 C19 1.369(4) .
C11 C10 1.382(5) .
C11 C12 1.392(4) .
C10 C13 1.507(4) .
C10 C9 1.388(4) .
C8 C7 1.383(4) .
C8 C9 1.388(4) .
C7 C12 1.388(4) .
C30 C29 1.496(4) .
C30 C31 1.502(4) .
C20 C25 1.391(4) .
C20 C21 1.391(4) .
C36 C35 1.381(5) .
C36 C37 1.392(4) .
C36 C39 1.510(4) .
C35 C34 1.388(5) .
C15 C16 1.367(4) .
C34 C33 1.390(4) .
C33 C38 1.391(4) .
C3 C2 1.354(4) .
C3 C4 1.502(4) .
C38 C37 1.377(4) .
C23 C24 1.392(4) .
C23 C22 1.384(4) .
C23 C26 1.509(4) .
C29 C28 1.364(4) .
C16 C17 1.497(4) .
C24 C25 1.384(4) .
C4 C5 1.531(4) .
C17 C18 1.514(4) .
C22 C21 1.381(4) .
O4 C1A 1.423(8) .
O8 C1B 1.386(12) .
